data_7212780
loop_
_publ_author_name
'Bi, Li-Hua'
'Wang, Bin'
'Hou, Guang-Feng'
'Li, Bao'
'Wu, Li-Xin'

_publ_section_title
;
 A novel heptatungstovanadate fragment stabilized by organo-ruthenium
 group: [HVW7O28Ru(dmso)3]6&#x2212;
;
_journal_issue 11
_journal_name_full CrystEngComm
_journal_page_first 3511
_journal_paper_doi 10.1039/c0ce00087f
_journal_volume 12
_journal_year 2010
_chemical_formula_moiety 'C6 H18 K2 Na7 O50 Ru S3 V2 W7'
_chemical_formula_sum 'C6 H18 K2 Na7 O50 Ru S3 V2 W7'
_chemical_formula_weight 2715.41
_chemical_name_systematic
;
?
;
_space_group_IT_number 14
_symmetry_cell_setting monoclinic
_symmetry_space_group_name_Hall '-P 2ybc'
_symmetry_space_group_name_H-M 'P 1 21/c 1'
_atom_sites_solution_hydrogens geom
_atom_sites_solution_primary direct
_atom_sites_solution_secondary difmap
_audit_creation_method SHELXL-97
_cell_angle_alpha 90.00
_cell_angle_beta 92.23(3)
_cell_angle_gamma 90.00
_cell_formula_units_Z 4
_cell_length_a 15.015(3)
_cell_length_b 23.777(5)
_cell_length_c 16.319(3)
_cell_measurement_reflns_used 47424
_cell_measurement_temperature 291(2)
_cell_measurement_theta_max 27.52
_cell_measurement_theta_min 3.01
_cell_volume 5822(2)
_computing_cell_refinement 'RAPID-AUTO (Rigaku 1998 <i>RAPID-AUTO</i>)'
_computing_data_collection 'RAPID-AUTO (Rigaku 1998 <i>RAPID-AUTO</i>)'
_computing_data_reduction 'CrystalClear (Rigaku/MSC and Rigaku Corporation, 2002)'
_computing_molecular_graphics 'SHELXTL (Sheldrick, 2008)'
_computing_publication_material SHELXL-97
_computing_structure_refinement 'SHELXL-97 (Sheldrick, 2008)'
_computing_structure_solution 'SHELXS-97 (Sheldrick, 2008)'
_diffrn_ambient_temperature 291(2)
_diffrn_measured_fraction_theta_full 0.988
_diffrn_measured_fraction_theta_max 0.988
_diffrn_measurement_device_type 'Rigaku RAXIS-RAPID'
_diffrn_measurement_method '\w scan'
_diffrn_radiation_monochromator graphite
_diffrn_radiation_source 'fine-focus sealed tube'
_diffrn_radiation_type MoK\a
_diffrn_radiation_wavelength 0.71073
_diffrn_reflns_av_R_equivalents 0.0789
_diffrn_reflns_av_sigmaI/netI 0.0568
_diffrn_reflns_limit_h_max 17
_diffrn_reflns_limit_h_min -17
_diffrn_reflns_limit_k_max 26
_diffrn_reflns_limit_k_min -28
_diffrn_reflns_limit_l_max 19
_diffrn_reflns_limit_l_min -19
_diffrn_reflns_number 43970
_diffrn_reflns_theta_full 25.00
_diffrn_reflns_theta_max 25.00
_diffrn_reflns_theta_min 3.15
_diffrn_standards_decay_% 0
_diffrn_standards_interval_count 0
_diffrn_standards_interval_time 0
_diffrn_standards_number 0
_exptl_absorpt_coefficient_mu 14.735
_exptl_absorpt_correction_T_max 0.1860
_exptl_absorpt_correction_T_min 0.1652
_exptl_absorpt_correction_type multi-scan
_exptl_absorpt_process_details 'ABSCOR (Higashi, 1995)'
_exptl_crystal_colour yellow
_exptl_crystal_density_diffrn 3.098
_exptl_crystal_density_method 'not measured'
_exptl_crystal_description block
_exptl_crystal_F_000 4900
_exptl_crystal_size_max 0.19
_exptl_crystal_size_mid 0.19
_exptl_crystal_size_min 0.17
_refine_diff_density_max 4.224
_refine_diff_density_min -3.146
_refine_diff_density_rms 0.323
_refine_ls_extinction_method none
_refine_ls_goodness_of_fit_ref 1.105
_refine_ls_hydrogen_treatment constr
_refine_ls_matrix_type full
_refine_ls_number_parameters 700
_refine_ls_number_reflns 10117
_refine_ls_number_restraints 18
_refine_ls_restrained_S_all 1.109
_refine_ls_R_factor_all 0.0537
_refine_ls_R_factor_gt 0.0471
_refine_ls_shift/su_max 0.002
_refine_ls_shift/su_mean 0.000
_refine_ls_structure_factor_coef Fsqd
_refine_ls_weighting_details 'calc w=1/[\s^2^(Fo^2^)+(0.0237P)^2^+169.8524P] where P=(Fo^2^+2Fc^2^)/3'
_refine_ls_weighting_scheme calc
_refine_ls_wR_factor_gt 0.1059
_refine_ls_wR_factor_ref 0.1084
_reflns_number_gt 9272
_reflns_number_total 10117
_reflns_threshold_expression >2sigma(I)
_cod_data_source_file c0ce00087f.txt
_cod_data_source_block shelxl
_cod_depositor_comments
;
The following automatic conversions were performed:

'_exptl_absorpt_correction_type' value 'Multi-scan' changed to
'multi-scan' according to
/home/saulius/struct/CIF-dictionaries/cif_core.dic dictionary named
'cif_core.dic' version 2.4.2 from 2011-04-26.

Automatic conversion script
Id: cif_fix_values 1891 2012-01-12 08:04:46Z andrius 
;
_cod_original_sg_symbol_H-M 'P 21/c'
_cod_database_code 7212780

loop_
_symmetry_equiv_pos_as_xyz
'x, y, z'
'-x, y+1/2, -z+1/2'
'-x, -y, -z'
'x, -y-1/2, z-1/2'

loop_
_atom_site_label
_atom_site_type_symbol
_atom_site_fract_x
_atom_site_fract_y
_atom_site_fract_z
_atom_site_U_iso_or_equiv
_atom_site_adp_type
_atom_site_occupancy
_atom_site_symmetry_multiplicity
_atom_site_calc_flag
_atom_site_refinement_flags
_atom_site_disorder_group
K2' K 0.9304(7) 0.9536(5) 0.7092(8) 0.027(4) Uani 0.247(10) 1 d PU 1
Na6' Na 1.0937(9) 0.8275(8) 0.4042(9) 0.083(7) Uani 0.65(3) 1 d P 1
K2 K 0.8404(3) 0.9669(2) 0.6654(3) 0.0414(14) Uani 0.753(10) 1 d P 2
Na6 Na 1.1035(18) 0.8714(11) 0.4428(18) 0.075(11) Uani 0.35(3) 1 d P 2
C1 C 0.6186(11) 1.1868(6) 0.2405(10) 0.041(4) Uani 1 1 d . .
H1A H 0.5790 1.1915 0.1934 0.062 Uiso 1 1 calc R .
H1B H 0.6730 1.1697 0.2241 0.062 Uiso 1 1 calc R .
H1C H 0.6315 1.2229 0.2646 0.062 Uiso 1 1 calc R .
C2 C 0.6374(10) 1.1604(6) 0.3986(9) 0.036(4) Uani 1 1 d . .
H2A H 0.6420 1.2005 0.4038 0.054 Uiso 1 1 calc R .
H2B H 0.6956 1.1447 0.3918 0.054 Uiso 1 1 calc R .
H2C H 0.6125 1.1450 0.4471 0.054 Uiso 1 1 calc R .
C3 C 0.4562(9) 1.0562(6) 0.4442(8) 0.029(3) Uani 1 1 d . .
H3A H 0.4525 1.0965 0.4453 0.043 Uiso 1 1 calc R .
H3B H 0.5117 1.0444 0.4700 0.043 Uiso 1 1 calc R .
H3C H 0.4077 1.0405 0.4733 0.043 Uiso 1 1 calc R .
C4 C 0.4381(11) 0.9593(6) 0.3547(10) 0.039(4) Uani 1 1 d . .
H4A H 0.3893 0.9521 0.3895 0.059 Uiso 1 1 calc R .
H4B H 0.4919 0.9441 0.3796 0.059 Uiso 1 1 calc R .
H4C H 0.4266 0.9418 0.3024 0.059 Uiso 1 1 calc R .
C5 C 0.4366(10) 1.0075(7) 0.1284(10) 0.038(4) Uani 1 1 d . .
H5A H 0.3870 1.0065 0.1639 0.058 Uiso 1 1 calc R .
H5B H 0.4680 0.9724 0.1320 0.058 Uiso 1 1 calc R .
H5C H 0.4152 1.0136 0.0729 0.058 Uiso 1 1 calc R .
C6 C 0.5907(12) 1.0605(8) 0.0824(9) 0.052(5) Uani 1 1 d . .
H6A H 0.5631 1.0703 0.0303 0.078 Uiso 1 1 calc R .
H6B H 0.6146 1.0232 0.0798 0.078 Uiso 1 1 calc R .
H6C H 0.6379 1.0866 0.0957 0.078 Uiso 1 1 calc R .
K1 K 1.0277(3) 0.64686(19) 0.4567(3) 0.0587(10) Uani 1 1 d U .
Na1 Na 0.9618(3) 0.8348(2) 0.5794(3) 0.0285(12) Uani 1 1 d . .
Na2 Na 0.6097(4) 0.7688(3) 0.5965(4) 0.0381(14) Uani 1 1 d . .
Na3 Na 0.6548(4) 0.8566(2) 0.7625(3) 0.0348(13) Uani 1 1 d . .
Na4 Na 0.6074(5) 0.6668(3) 0.4559(4) 0.0545(18) Uani 1 1 d . .
Na5 Na 0.4712(15) 0.8183(10) 0.3963(15) 0.108(7) Uani 0.50 1 d P .
O1 O 0.8874(7) 0.7123(4) 0.3411(6) 0.032(2) Uani 1 1 d . .
O2 O 0.9560(6) 0.7893(4) 0.4477(6) 0.032(2) Uani 1 1 d . .
O3 O 0.9783(5) 0.8095(4) 0.2891(5) 0.0234(19) Uani 1 1 d . .
O4 O 0.7720(6) 0.7889(4) 0.4045(5) 0.0230(19) Uani 1 1 d . .
O5 O 0.8208(6) 0.8009(4) 0.2422(5) 0.0219(19) Uani 1 1 d . .
O6 O 0.8552(5) 0.8773(3) 0.3740(5) 0.0169(17) Uani 1 1 d . .
O7 O 0.6731(6) 0.8742(4) 0.3286(6) 0.027(2) Uani 1 1 d . .
O8 O 0.7265(5) 0.9406(3) 0.4581(5) 0.0198(18) Uani 1 1 d . .
O9 O 0.6412(6) 0.8379(4) 0.4880(6) 0.029(2) Uani 1 1 d . .
O10 O 0.8107(5) 0.8550(4) 0.5395(5) 0.0209(18) Uani 1 1 d . .
O11 O 0.7715(6) 1.0484(4) 0.5216(5) 0.025(2) Uani 1 1 d . .
O12 O 0.6513(5) 1.0355(4) 0.3917(5) 0.0215(18) Uani 1 1 d . .
O13 O 0.8152(6) 1.0718(3) 0.3600(5) 0.0228(19) Uani 1 1 d . .
O14 O 0.8843(6) 0.9811(3) 0.4242(5) 0.0201(18) Uani 1 1 d . .
O15 O 0.7715(5) 0.9727(3) 0.3041(5) 0.0164(17) Uani 1 1 d . .
O16 O 0.7000(6) 1.0683(4) 0.2332(5) 0.0220(19) Uani 1 1 d . .
O17 O 0.8659(6) 1.1134(4) 0.2055(6) 0.033(2) Uani 1 1 d . .
O18 O 0.8123(6) 1.0049(4) 0.1492(5) 0.027(2) Uani 1 1 d . .
O19 O 0.9246(6) 1.0117(4) 0.2764(5) 0.0230(19) Uani 1 1 d . .
O20 O 0.7627(8) 0.9372(5) 0.0155(6) 0.046(3) Uani 1 1 d . .
O21 O 0.9378(7) 0.9540(5) 0.0611(7) 0.044(3) Uani 1 1 d . .
O22 O 0.8578(6) 0.8527(4) 0.0942(5) 0.026(2) Uani 1 1 d . .
O23 O 0.8980(5) 0.9088(3) 0.2197(5) 0.0178(17) Uani 1 1 d . .
O24 O 0.7196(6) 0.9052(4) 0.1712(5) 0.029(2) Uani 1 1 d . .
O25 O 1.0416(7) 0.8518(5) 0.1473(7) 0.043(3) Uani 1 1 d . .
O26 O 0.9428(8) 0.7548(4) 0.1367(6) 0.040(3) Uani 1 1 d . .
O27 O 1.0235(6) 0.9259(4) 0.3509(6) 0.029(2) Uani 1 1 d . .
O28 O 0.5928(6) 0.9666(4) 0.2504(6) 0.028(2) Uani 1 1 d . .
O29 O 0.3651(6) 1.0542(4) 0.3021(6) 0.035(2) Uani 1 1 d . .
O30 O 0.4782(6) 1.1664(4) 0.3267(6) 0.030(2) Uani 1 1 d . .
O31 O 0.4587(7) 1.1167(4) 0.1458(6) 0.038(3) Uani 1 1 d . .
O32 O 0.3523(16) 0.8284(11) 0.2624(15) 0.142(9) Uani 1 1 d . .
O33 O 0.286(2) 0.9001(13) 0.1611(19) 0.179(11) Uani 1 1 d U .
O34 O 0.4485(15) 0.8669(15) 0.166(3) 0.234(19) Uani 1 1 d . .
O35 O 0.3404(18) 0.8038(13) 0.1060(18) 0.170(11) Uani 1 1 d . .
O36 O 0.8529(10) 1.0811(7) 0.7689(10) 0.083(5) Uani 1 1 d . .
O37 O 0.7603(12) 0.8791(7) 0.8647(9) 0.092(6) Uani 1 1 d . .
O38 O 0.6321(7) 0.7735(4) 0.8395(7) 0.041(3) Uani 1 1 d . .
O39 O 0.7399(6) 0.8040(4) 0.6767(5) 0.031(2) Uani 1 1 d . .
O40 O 0.9619(8) 0.8602(4) 0.7252(6) 0.042(3) Uani 1 1 d . .
O41 O 0.9789(9) 0.9338(5) 0.5609(8) 0.062(4) Uani 1 1 d . .
O42 O 1.1191(7) 0.8314(5) 0.5630(9) 0.062(4) Uani 1 1 d . .
O43 O 0.7207(6) 0.7127(4) 0.5282(6) 0.032(2) Uani 1 1 d . .
O44 O 0.4961(8) 0.7280(6) 0.5066(9) 0.064(4) Uani 1 1 d . .
O45 O 0.5824(11) 0.7021(7) 0.7008(11) 0.088(5) Uani 1 1 d . .
O46 O 1.192(2) 0.5690(13) 0.5161(19) 0.183(12) Uiso 1 1 d . .
O47 O 1.215(2) 0.8642(12) 0.3528(17) 0.165(10) Uiso 1 1 d . .
O48 O 0.5748(9) 0.5996(6) 0.5539(8) 0.061(4) Uani 1 1 d . .
O49 O 0.931(3) 0.9964(19) 0.848(3) 0.264(19) Uiso 1 1 d . .
O50 O 0.173(2) 0.7397(14) 0.652(2) 0.195(13) Uiso 1 1 d . .
Ru1 Ru 0.57776(6) 1.05168(4) 0.28175(6) 0.0170(2) Uani 1 1 d . .
S1 S 0.5680(2) 1.14364(13) 0.3126(2) 0.0234(7) Uani 1 1 d . .
S2 S 0.4503(2) 1.03247(14) 0.3413(2) 0.0225(7) Uani 1 1 d . .
S3 S 0.5101(2) 1.06337(14) 0.15914(19) 0.0265(7) Uani 1 1 d . .
V1 V 0.68513(13) 0.92834(8) 0.26274(12) 0.0164(4) Uani 1 1 d . .
V2 V 0.3519(2) 0.85040(12) 0.17055(19) 0.0435(7) Uani 1 1 d . .
W1 W 0.88884(3) 0.78415(2) 0.36038(3) 0.02102(13) Uani 1 1 d . .
W2 W 0.74162(3) 0.86198(2) 0.45183(3) 0.01729(12) Uani 1 1 d . .
W3 W 0.76123(3) 1.015495(19) 0.42758(3) 0.01463(11) Uani 1 1 d . .
W4 W 0.81567(3) 1.05360(2) 0.24254(3) 0.01868(12) Uani 1 1 d . .
W5 W 0.83645(4) 0.93356(2) 0.10093(3) 0.02676(14) Uani 1 1 d . .
W6 W 0.93977(4) 0.82211(2) 0.17583(3) 0.02455(13) Uani 1 1 d . .
W7 W 0.91450(3) 0.93991(2) 0.32775(3) 0.01632(12) Uani 1 1 d . .

loop_
_atom_site_aniso_label
_atom_site_aniso_U_11
_atom_site_aniso_U_22
_atom_site_aniso_U_33
_atom_site_aniso_U_23
_atom_site_aniso_U_13
_atom_site_aniso_U_12
K2' 0.007(5) 0.021(5) 0.052(7) 0.000(5) 0.001(4) -0.003(4)
Na6' 0.058(9) 0.105(15) 0.086(10) -0.005(9) -0.010(7) 0.003(8)
K2 0.025(2) 0.041(3) 0.059(3) 0.011(2) 0.006(2) -0.0058(19)
Na6 0.078(18) 0.051(17) 0.09(2) 0.014(14) -0.029(14) -0.014(12)
C1 0.041(9) 0.031(8) 0.051(9) 0.011(7) 0.011(8) -0.002(7)
C2 0.034(8) 0.028(7) 0.044(9) -0.017(7) -0.019(7) 0.012(6)
C3 0.025(7) 0.026(7) 0.036(8) 0.000(6) 0.004(6) 0.009(6)
C4 0.035(9) 0.030(8) 0.052(9) 0.006(7) -0.008(7) -0.008(7)
C5 0.031(8) 0.043(9) 0.041(8) -0.013(7) -0.010(7) -0.001(7)
C6 0.054(11) 0.072(13) 0.027(8) -0.013(8) -0.008(8) 0.026(10)
K1 0.0588(13) 0.0643(13) 0.0533(13) 0.0031(9) 0.0055(9) 0.0016(9)
Na1 0.019(3) 0.032(3) 0.033(3) 0.002(2) 0.000(2) -0.005(2)
Na2 0.025(3) 0.041(3) 0.048(3) -0.010(3) 0.000(3) 0.002(3)
Na3 0.038(3) 0.038(3) 0.028(3) 0.004(2) -0.001(2) 0.018(3)
Na4 0.067(5) 0.061(4) 0.035(3) -0.010(3) -0.008(3) -0.025(4)
Na5 0.090(15) 0.110(17) 0.118(17) 0.023(14) -0.051(13) -0.003(13)
O1 0.042(6) 0.020(5) 0.034(5) -0.005(4) 0.007(5) 0.003(4)
O2 0.020(5) 0.043(6) 0.033(5) -0.001(4) -0.010(4) 0.019(4)
O3 0.012(4) 0.026(5) 0.032(5) -0.004(4) -0.002(4) 0.003(4)
O4 0.025(5) 0.020(4) 0.025(4) -0.001(4) 0.002(4) 0.001(4)
O5 0.017(4) 0.026(5) 0.022(4) -0.009(4) -0.006(4) -0.004(4)
O6 0.015(4) 0.019(4) 0.017(4) -0.002(3) 0.004(3) -0.002(3)
O7 0.024(5) 0.024(5) 0.033(5) 0.010(4) -0.011(4) -0.005(4)
O8 0.015(4) 0.021(4) 0.024(4) 0.009(4) 0.005(3) -0.001(3)
O9 0.022(5) 0.027(5) 0.039(5) 0.003(4) 0.005(4) 0.005(4)
O10 0.013(4) 0.025(5) 0.024(4) 0.004(4) -0.004(3) 0.006(4)
O11 0.020(5) 0.033(5) 0.022(4) -0.007(4) -0.004(4) 0.007(4)
O12 0.015(4) 0.025(5) 0.024(4) -0.006(4) -0.001(3) 0.007(4)
O13 0.018(4) 0.014(4) 0.036(5) -0.002(4) -0.002(4) -0.004(3)
O14 0.019(4) 0.020(4) 0.020(4) -0.004(3) -0.010(3) -0.004(4)
O15 0.013(4) 0.019(4) 0.016(4) -0.003(3) -0.009(3) -0.001(3)
O16 0.025(5) 0.028(5) 0.013(4) 0.002(3) 0.006(4) -0.002(4)
O17 0.022(5) 0.035(5) 0.042(6) 0.011(5) -0.004(4) -0.011(4)
O18 0.028(5) 0.028(5) 0.024(5) -0.002(4) 0.005(4) 0.000(4)
O19 0.018(4) 0.021(4) 0.030(5) 0.002(4) 0.006(4) -0.003(4)
O20 0.052(7) 0.051(7) 0.033(6) -0.009(5) -0.013(5) 0.020(6)
O21 0.040(6) 0.041(6) 0.052(7) -0.004(5) 0.025(5) 0.003(5)
O22 0.031(5) 0.026(5) 0.021(4) -0.011(4) -0.003(4) 0.007(4)
O23 0.016(4) 0.015(4) 0.022(4) -0.007(3) 0.002(3) 0.003(3)
O24 0.019(5) 0.045(6) 0.022(5) -0.015(4) -0.005(4) -0.005(4)
O25 0.027(6) 0.045(6) 0.058(7) -0.008(5) 0.015(5) 0.003(5)
O26 0.059(7) 0.028(5) 0.035(6) -0.012(4) 0.007(5) 0.008(5)
O27 0.014(4) 0.033(5) 0.041(5) -0.021(4) -0.002(4) 0.004(4)
O28 0.018(5) 0.022(5) 0.043(5) -0.003(4) -0.011(4) 0.008(4)
O29 0.017(5) 0.036(6) 0.052(6) 0.014(5) 0.005(4) 0.006(4)
O30 0.025(5) 0.027(5) 0.036(5) -0.002(4) -0.001(4) 0.011(4)
O31 0.044(6) 0.043(6) 0.027(5) 0.001(4) -0.008(5) 0.024(5)
O32 0.115(18) 0.17(2) 0.14(2) -0.021(17) 0.021(15) -0.001(17)
O33 0.175(14) 0.176(14) 0.185(14) -0.005(9) -0.002(9) 0.007(9)
O34 0.055(14) 0.23(4) 0.41(5) -0.09(4) -0.02(2) 0.025(18)
O35 0.14(2) 0.18(3) 0.19(3) -0.03(2) -0.018(19) 0.03(2)
O36 0.061(9) 0.086(11) 0.100(11) -0.053(9) -0.012(8) 0.020(8)
O37 0.094(12) 0.104(12) 0.073(10) -0.033(9) -0.051(9) 0.046(10)
O38 0.037(6) 0.037(6) 0.049(6) 0.007(5) -0.008(5) 0.008(5)
O39 0.032(5) 0.035(5) 0.026(5) 0.001(4) 0.003(4) 0.012(4)
O40 0.048(7) 0.037(6) 0.042(6) 0.005(5) 0.003(5) -0.015(5)
O41 0.063(8) 0.046(7) 0.074(9) 0.030(6) -0.049(7) -0.032(6)
O42 0.020(6) 0.055(7) 0.113(11) -0.048(8) 0.008(6) -0.016(5)
O43 0.030(5) 0.031(5) 0.033(5) 0.000(4) -0.005(4) 0.002(4)
O44 0.043(7) 0.067(9) 0.078(9) -0.016(7) -0.019(7) 0.003(7)
O45 0.085(12) 0.075(10) 0.101(12) 0.011(9) -0.027(10) 0.029(9)
O48 0.050(8) 0.073(9) 0.058(8) 0.000(7) -0.027(6) -0.012(7)
Ru1 0.0135(5) 0.0178(5) 0.0194(5) -0.0003(4) -0.0030(4) 0.0043(4)
S1 0.0180(15) 0.0212(15) 0.0307(16) -0.0009(13) -0.0031(13) 0.0063(13)
S2 0.0126(14) 0.0265(16) 0.0284(16) 0.0058(13) 0.0003(12) 0.0037(13)
S3 0.0236(17) 0.0332(18) 0.0220(16) -0.0010(13) -0.0073(13) 0.0113(14)
V1 0.0117(10) 0.0161(10) 0.0210(10) -0.0035(8) -0.0049(8) 0.0009(8)
V2 0.0403(16) 0.0315(14) 0.0582(18) -0.0022(13) -0.0029(14) 0.0052(12)
W1 0.0191(3) 0.0215(3) 0.0222(3) -0.0044(2) -0.0020(2) 0.0053(2)
W2 0.0141(2) 0.0169(2) 0.0209(2) 0.00098(19) 0.00093(19) 0.00112(19)
W3 0.0107(2) 0.0166(2) 0.0164(2) -0.00303(18) -0.00205(18) 0.00078(18)
W4 0.0164(2) 0.0177(2) 0.0221(3) 0.00044(19) 0.0022(2) -0.00246(19)
W5 0.0323(3) 0.0276(3) 0.0206(3) -0.0034(2) 0.0031(2) 0.0021(2)
W6 0.0232(3) 0.0256(3) 0.0251(3) -0.0066(2) 0.0042(2) 0.0043(2)
W7 0.0078(2) 0.0192(2) 0.0219(2) -0.00527(19) -0.00086(18) -0.00142(18)

loop_
_atom_type_symbol
_atom_type_description
_atom_type_scat_dispersion_real
_atom_type_scat_dispersion_imag
_atom_type_scat_source
C C 0.0033 0.0016 'International Tables Vol C Tables 4.2.6.8 and 6.1.1.4'
H H 0.0000 0.0000 'International Tables Vol C Tables 4.2.6.8 and 6.1.1.4'
O O 0.0106 0.0060 'International Tables Vol C Tables 4.2.6.8 and 6.1.1.4'
Ru Ru -1.2594 0.8363 'International Tables Vol C Tables 4.2.6.8 and 6.1.1.4'
V V 0.3005 0.5294 'International Tables Vol C Tables 4.2.6.8 and 6.1.1.4'
W W -0.8490 6.8722 'International Tables Vol C Tables 4.2.6.8 and 6.1.1.4'
S S 0.1246 0.1234 'International Tables Vol C Tables 4.2.6.8 and 6.1.1.4'
K K 0.2009 0.2494 'International Tables Vol C Tables 4.2.6.8 and 6.1.1.4'
Na Na 0.0362 0.0249 'International Tables Vol C Tables 4.2.6.8 and 6.1.1.4'

loop_
_geom_angle_atom_site_label_1
_geom_angle_atom_site_label_2
_geom_angle_atom_site_label_3
_geom_angle
_geom_angle_site_symmetry_1
_geom_angle_site_symmetry_3
O40 K2' O19 98.3(5) . 3_776
O40 K2' O49 107.5(12) . .
O19 K2' O49 77.9(11) 3_776 .
O40 K2' O41 82.3(5) . .
O19 K2' O41 82.1(5) 3_776 .
O49 K2' O41 158.8(12) . .
O40 K2' O27 152.0(6) . 3_776
O19 K2' O27 59.2(4) 3_776 3_776
O49 K2' O27 85.2(11) . 3_776
O41 K2' O27 78.5(4) . 3_776
O40 K2' O36 154.8(7) . .
O19 K2' O36 89.1(5) 3_776 .
O49 K2' O36 50.4(11) . .
O41 K2' O36 122.7(6) . .
O27 K2' O36 49.7(4) 3_776 .
O40 K2' W7 125.8(5) . 3_776
O19 K2' W7 30.5(3) 3_776 3_776
O49 K2' W7 83.1(11) . 3_776
O41 K2' W7 76.0(4) . 3_776
O27 K2' W7 28.95(19) 3_776 3_776
O36 K2' W7 69.1(4) . 3_776
O40 K2' Na1 42.9(3) . .
O19 K2' Na1 101.2(4) 3_776 .
O49 K2' Na1 150.3(12) . .
O41 K2' Na1 41.9(3) . .
O27 K2' Na1 120.3(4) 3_776 .
O36 K2' Na1 158.2(5) . .
W7 K2' Na1 111.4(3) 3_776 .
O40 K2' W4 74.6(4) . 3_776
O19 K2' W4 23.9(3) 3_776 3_776
O49 K2' W4 82.0(11) . 3_776
O41 K2' W4 82.6(4) . 3_776
O27 K2' W4 82.8(3) 3_776 3_776
O36 K2' W4 109.1(4) . 3_776
W7 K2' W4 53.92(15) 3_776 3_776
Na1 K2' W4 86.2(2) . 3_776
O40 K2' K1 51.2(4) . 4_576
O19 K2' K1 80.9(4) 3_776 4_576
O49 K2' K1 56.9(11) . 4_576
O41 K2' K1 126.7(4) . 4_576
O27 K2' K1 130.5(4) 3_776 4_576
O36 K2' K1 107.1(4) . 4_576
W7 K2' K1 108.5(3) 3_776 4_576
Na1 K2' K1 93.5(3) . 4_576
W4 K2' K1 63.10(18) 3_776 4_576
O47 Na6' O2 174.7(11) . .
O47 Na6' O3 109.5(10) . .
O2 Na6' O3 65.4(5) . .
O47 Na6' O42 105.8(10) . .
O2 Na6' O42 79.2(6) . .
O3 Na6' O42 144.1(7) . .
O47 Na6' O27 81.5(10) . .
O2 Na6' O27 95.4(6) . .
O3 Na6' O27 70.2(5) . .
O42 Na6' O27 109.3(7) . .
O47 Na6' W1 144.6(10) . .
O2 Na6' W1 30.2(3) . .
O3 Na6' W1 35.3(3) . .
O42 Na6' W1 109.1(5) . .
O27 Na6' W1 81.5(4) . .
O47 Na6' Na1 141.3(10) . .
O2 Na6' Na1 42.5(4) . .
O3 Na6' Na1 102.6(5) . .
O42 Na6' Na1 42.4(3) . .
O27 Na6' Na1 89.7(5) . .
W1 Na6' Na1 69.2(3) . .
O47 Na6' K1 129.7(10) . .
O2 Na6' K1 51.8(4) . .
O3 Na6' K1 80.3(5) . .
O42 Na6' K1 82.5(5) . .
O27 Na6' K1 143.5(5) . .
W1 Na6' K1 62.1(3) . .
Na1 Na6' K1 76.1(3) . .
O41 K2 O11 87.2(3) . .
O41 K2 O29 142.1(3) . 3_676
O11 K2 O29 86.0(3) . 3_676
O41 K2 O36 121.4(4) . .
O11 K2 O36 83.3(4) . .
O29 K2 O36 94.7(4) 3_676 .
O41 K2 O40 63.3(3) . .
O11 K2 O40 149.1(3) . .
O29 K2 O40 111.3(3) 3_676 .
O36 K2 O40 118.9(4) . .
O41 K2 O27 72.3(3) . 3_776
O11 K2 O27 69.7(3) . 3_776
O29 K2 O27 138.1(3) 3_676 3_776
O36 K2 O27 50.2(4) . 3_776
O40 K2 O27 106.6(3) . 3_776
O41 K2 O49 108.2(8) . .
O11 K2 O49 130.2(8) . .
O29 K2 O49 104.6(8) 3_676 .
O36 K2 O49 47.9(9) . .
O40 K2 O49 71.8(8) . .
O27 K2 O49 70.8(8) 3_776 .
O41 K2 O10 60.1(3) . .
O11 K2 O10 89.9(2) . .
O29 K2 O10 82.6(3) 3_676 .
O36 K2 O10 172.9(4) . .
O40 K2 O10 68.2(2) . .
O27 K2 O10 129.0(3) 3_776 .
O49 K2 O10 139.1(8) . .
O41 K2 Na1 37.3(2) . .
O11 K2 Na1 111.5(2) . .
O29 K2 Na1 113.6(2) 3_676 .
O36 K2 Na1 148.3(3) . .
O40 K2 Na1 38.7(2) . .
O27 K2 Na1 107.1(2) 3_776 .
O49 K2 Na1 108.1(8) . .
O10 K2 Na1 37.25(16) . .
O41 K2 Na3 124.5(3) . .
O11 K2 Na3 117.3(2) . .
O29 K2 Na3 34.49(19) 3_676 .
O36 K2 Na3 111.0(4) . .
O40 K2 Na3 76.8(2) . .
O27 K2 Na3 160.6(2) 3_776 .
O49 K2 Na3 92.9(8) . .
O10 K2 Na3 70.32(18) . .
Na1 K2 Na3 87.68(14) . .
O41 K2 Na6 81.0(5) . 3_776
O11 K2 Na6 38.9(4) . 3_776
O29 K2 Na6 114.3(4) 3_676 3_776
O36 K2 Na6 56.8(5) . 3_776
O40 K2 Na6 134.4(4) . 3_776
O27 K2 Na6 31.3(4) 3_776 3_776
O49 K2 Na6 95.7(9) . 3_776
O10 K2 Na6 118.3(5) . 3_776
Na1 K2 Na6 117.7(5) . 3_776
Na3 K2 Na6 148.7(4) . 3_776
O42 Na6 O47 119.5(14) . .
O42 Na6 O27 150.5(16) . .
O47 Na6 O27 90.0(12) . .
O42 Na6 O11 93.7(10) . 3_776
O47 Na6 O11 70.9(10) . 3_776
O27 Na6 O11 94.7(9) . 3_776
O42 Na6 O2 75.1(8) . .
O47 Na6 O2 122.6(14) . .
O27 Na6 O2 91.0(8) . .
O11 Na6 O2 165.4(13) 3_776 .
O42 Na6 Na1 47.1(6) . .
O47 Na6 Na1 159.7(13) . .
O27 Na6 Na1 105.0(10) . .
O11 Na6 Na1 120.2(11) 3_776 .
O2 Na6 Na1 45.2(4) . .
O42 Na6 W7 134.2(12) . .
O47 Na6 W7 105.8(11) . .
O27 Na6 W7 18.1(4) . .
O11 Na6 W7 107.9(7) 3_776 .
O2 Na6 W7 75.2(6) . .
Na1 Na6 W7 87.5(6) . .
O42 Na6 K2 137.5(11) . 3_776
O47 Na6 K2 69.1(9) . 3_776
O27 Na6 K2 48.3(5) . 3_776
O11 Na6 K2 47.2(4) 3_776 3_776
O2 Na6 K2 139.1(8) . 3_776
Na1 Na6 K2 131.2(9) . 3_776
W7 Na6 K2 64.0(4) . 3_776
S1 C1 H1A 109.5 . .
S1 C1 H1B 109.5 . .
H1A C1 H1B 109.5 . .
S1 C1 H1C 109.5 . .
H1A C1 H1C 109.5 . .
H1B C1 H1C 109.5 . .
S1 C2 H2A 109.5 . .
S1 C2 H2B 109.5 . .
H2A C2 H2B 109.5 . .
S1 C2 H2C 109.5 . .
H2A C2 H2C 109.5 . .
H2B C2 H2C 109.5 . .
S2 C3 H3A 109.5 . .
S2 C3 H3B 109.5 . .
H3A C3 H3B 109.5 . .
S2 C3 H3C 109.5 . .
H3A C3 H3C 109.5 . .
H3B C3 H3C 109.5 . .
S2 C4 H4A 109.5 . .
S2 C4 H4B 109.5 . .
H4A C4 H4B 109.5 . .
S2 C4 H4C 109.5 . .
H4A C4 H4C 109.5 . .
H4B C4 H4C 109.5 . .
S3 C5 H5A 109.5 . .
S3 C5 H5B 109.5 . .
H5A C5 H5B 109.5 . .
S3 C5 H5C 109.5 . .
H5A C5 H5C 109.5 . .
H5B C5 H5C 109.5 . .
S3 C6 H6A 109.5 . .
S3 C6 H6B 109.5 . .
H6A C6 H6B 109.5 . .
S3 C6 H6C 109.5 . .
H6A C6 H6C 109.5 . .
H6B C6 H6C 109.5 . .
O25 K1 O1 127.3(3) 4_576 .
O25 K1 O46 71.5(6) 4_576 .
O1 K1 O46 161.3(6) . .
O25 K1 O17 143.4(3) 4_576 2_745
O1 K1 O17 88.4(3) . 2_745
O46 K1 O17 73.0(6) . 2_745
O25 K1 O21 59.9(3) 4_576 4_576
O1 K1 O21 113.0(3) . 4_576
O46 K1 O21 75.3(6) . 4_576
O17 K1 O21 118.2(3) 2_745 4_576
O25 K1 W6 25.8(2) 4_576 4_576
O1 K1 W6 102.1(2) . 4_576
O46 K1 W6 96.6(6) . 4_576
O17 K1 W6 169.2(2) 2_745 4_576
O21 K1 W6 60.2(2) 4_576 4_576
O25 K1 Na6' 100.0(3) 4_576 .
O1 K1 Na6' 64.2(3) . .
O46 K1 Na6' 115.9(6) . .
O17 K1 Na6' 87.7(3) 2_745 .
O21 K1 Na6' 154.1(3) 4_576 .
W6 K1 Na6' 94.5(2) 4_576 .
O25 K1 K2' 147.3(3) 4_576 4_575
O1 K1 K2' 65.0(2) . 4_575
O46 K1 K2' 99.8(6) . 4_575
O17 K1 K2' 49.0(2) 2_745 4_575
O21 K1 K2' 87.5(3) 4_576 4_575
W6 K1 K2' 138.29(17) 4_576 4_575
Na6' K1 K2' 111.8(3) . 4_575
O26 Na1 O10 99.4(4) 4_576 .
O26 Na1 O41 163.7(5) 4_576 .
O10 Na1 O41 82.7(4) . .
O26 Na1 O42 98.7(5) 4_576 .
O10 Na1 O42 155.5(5) . .
O41 Na1 O42 84.7(5) . .
O26 Na1 O2 86.9(4) 4_576 .
O10 Na1 O2 81.1(3) . .
O41 Na1 O2 109.3(5) . .
O42 Na1 O2 83.5(4) . .
O26 Na1 O40 80.4(4) 4_576 .
O10 Na1 O40 100.3(4) . .
O41 Na1 O40 83.3(4) . .
O42 Na1 O40 98.9(5) . .
O2 Na1 O40 167.3(4) . .
O26 Na1 Na6 127.4(6) 4_576 .
O10 Na1 Na6 113.5(5) . .
O41 Na1 Na6 64.8(6) . .
O42 Na1 Na6 42.0(6) . .
O2 Na1 Na6 60.7(6) . .
O40 Na1 Na6 128.4(6) . .
O26 Na1 Na6' 110.9(4) 4_576 .
O10 Na1 Na6' 110.2(3) . .
O41 Na1 Na6' 83.1(5) . .
O42 Na1 Na6' 47.3(4) . .
O2 Na1 Na6' 42.2(4) . .
O40 Na1 Na6' 144.5(4) . .
Na6 Na1 Na6' 20.2(5) . .
O26 Na1 K2' 117.4(4) 4_576 .
O10 Na1 K2' 81.7(3) . .
O41 Na1 K2' 46.6(4) . .
O42 Na1 K2' 104.3(3) . .
O2 Na1 K2' 152.2(4) . .
O40 Na1 K2' 39.3(3) . .
Na6 Na1 K2' 107.4(6) . .
Na6' Na1 K2' 127.4(4) . .
O26 Na1 K2 121.3(3) 4_576 .
O10 Na1 K2 59.0(2) . .
O41 Na1 K2 46.3(4) . .
O42 Na1 K2 122.9(3) . .
O2 Na1 K2 132.8(3) . .
O40 Na1 K2 55.8(3) . .
Na6 Na1 K2 110.9(5) . .
Na6' Na1 K2 127.6(3) . .
K2' Na1 K2 23.07(19) . .
O45 Na2 O30 86.6(5) . 3_676
O45 Na2 O44 91.7(6) . .
O30 Na2 O44 100.7(4) 3_676 .
O45 Na2 O43 95.9(5) . .
O30 Na2 O43 170.0(4) 3_676 .
O44 Na2 O43 88.9(4) . .
O45 Na2 O39 90.1(5) . .
O30 Na2 O39 86.9(4) 3_676 .
O44 Na2 O39 172.3(5) . .
O43 Na2 O39 83.4(4) . .
O45 Na2 O9 178.9(5) . .
O30 Na2 O9 94.1(4) 3_676 .
O44 Na2 O9 89.0(5) . .
O43 Na2 O9 83.3(4) . .
O39 Na2 O9 89.1(4) . .
O45 Na2 Na4 90.6(5) . .
O30 Na2 Na4 146.1(4) 3_676 .
O44 Na2 Na4 45.6(4) . .
O43 Na2 Na4 43.7(3) . .
O39 Na2 Na4 126.9(3) . .
O9 Na2 Na4 89.3(3) . .
O45 Na2 Na3 82.9(5) . .
O30 Na2 Na3 45.8(3) 3_676 .
O44 Na2 Na3 146.2(4) . .
O43 Na2 Na3 124.8(3) . .
O39 Na2 Na3 41.5(2) . .
O9 Na2 Na3 97.0(3) . .
Na4 Na2 Na3 166.2(3) . .
O45 Na2 Na5 133.4(6) . .
O30 Na2 Na5 87.7(5) 3_676 .
O44 Na2 Na5 44.4(5) . .
O43 Na2 Na5 97.5(5) . .
O39 Na2 Na5 135.7(5) . .
O9 Na2 Na5 47.5(4) . .
Na4 Na2 Na5 70.1(4) . .
Na3 Na2 Na5 122.9(4) . .
O39 Na3 O37 100.6(5) . .
O39 Na3 O38 87.9(4) . .
O37 Na3 O38 85.4(6) . .
O39 Na3 O29 106.1(4) . 3_676
O37 Na3 O29 100.6(6) . 3_676
O38 Na3 O29 163.3(4) . 3_676
O39 Na3 O31 161.6(5) . 3_676
O37 Na3 O31 88.4(5) . 3_676
O38 Na3 O31 76.7(4) . 3_676
O29 Na3 O31 87.7(4) 3_676 3_676
O39 Na3 O30 88.6(4) . 3_676
O37 Na3 O30 169.5(6) . 3_676
O38 Na3 O30 89.9(4) . 3_676
O29 Na3 O30 81.6(4) 3_676 3_676
O31 Na3 O30 81.4(4) 3_676 3_676
O39 Na3 Na4 129.3(3) . 4_576
O37 Na3 Na4 61.3(5) . 4_576
O38 Na3 Na4 46.7(3) . 4_576
O29 Na3 Na4 123.0(3) 3_676 4_576
O31 Na3 Na4 42.7(3) 3_676 4_576
O30 Na3 Na4 108.9(3) 3_676 4_576
O39 Na3 Na2 45.0(3) . .
O37 Na3 Na2 144.0(4) . .
O38 Na3 Na2 83.4(3) . .
O29 Na3 Na2 100.0(3) 3_676 .
O31 Na3 Na2 121.7(4) 3_676 .
O30 Na3 Na2 44.0(2) 3_676 .
Na4 Na3 Na2 127.0(3) 4_576 .
O39 Na3 K2 73.5(3) . .
O37 Na3 K2 71.4(5) . .
O38 Na3 K2 146.5(3) . .
O29 Na3 K2 49.3(3) 3_676 .
O31 Na3 K2 124.8(3) 3_676 .
O30 Na3 K2 116.6(3) 3_676 .
Na4 Na3 K2 129.6(2) 4_576 .
Na2 Na3 K2 101.19(18) . .
O31 Na4 O43 157.8(5) 2_645 .
O31 Na4 O48 92.5(5) 2_645 .
O43 Na4 O48 98.3(4) . .
O31 Na4 O44 106.5(5) 2_645 .
O43 Na4 O44 92.7(4) . .
O48 Na4 O44 90.7(6) . .
O31 Na4 O38 78.9(4) 2_645 4_575
O43 Na4 O38 89.5(4) . 4_575
O48 Na4 O38 171.4(5) . 4_575
O44 Na4 O38 92.6(5) . 4_575
O31 Na4 O37 76.3(4) 2_645 4_575
O43 Na4 O37 82.1(4) . 4_575
O48 Na4 O37 106.1(5) . 4_575
O44 Na4 O37 163.0(6) . 4_575
O38 Na4 O37 71.2(4) 4_575 4_575
O31 Na4 Na3 46.4(3) 2_645 4_575
O43 Na4 Na3 112.7(4) . 4_575
O48 Na4 Na3 126.7(4) . 4_575
O44 Na4 Na3 127.7(4) . 4_575
O38 Na4 Na3 45.8(3) 4_575 4_575
O37 Na4 Na3 42.8(3) 4_575 4_575
O31 Na4 Na2 152.5(5) 2_645 .
O43 Na4 Na2 46.9(3) . .
O48 Na4 Na2 91.4(4) . .
O44 Na4 Na2 46.2(3) . .
O38 Na4 Na2 96.7(3) 4_575 .
O37 Na4 Na2 128.3(4) 4_575 .
Na3 Na4 Na2 141.4(3) 4_575 .
O32 Na5 O44 129.3(10) . .
O32 Na5 O9 154.7(11) . .
O44 Na5 O9 72.9(5) . .
O32 Na5 Na2 166.0(10) . .
O44 Na5 Na2 36.8(4) . .
O9 Na5 Na2 38.3(3) . .
W1 O1 K1 111.8(4) . .
W1 O2 Na6' 105.5(6) . .
W1 O2 Na1 140.7(5) . .
Na6' O2 Na1 95.3(6) . .
W1 O2 Na6 116.1(7) . .
Na6' O2 Na6 23.6(7) . .
Na1 O2 Na6 74.1(7) . .
W1 O3 W6 116.0(4) . .
W1 O3 Na6' 94.5(5) . .
W6 O3 Na6' 148.0(6) . .
W1 O4 W2 115.4(4) . .
W6 O5 W1 96.7(3) . .
W7 O6 W2 138.1(4) . .
W7 O6 W1 127.6(4) . .
W2 O6 W1 94.3(3) . .
V1 O7 W2 127.8(5) . .
W2 O8 W3 150.2(5) . .
W2 O9 Na2 130.9(5) . .
W2 O9 Na5 128.7(7) . .
Na2 O9 Na5 94.2(6) . .
W2 O10 Na1 140.6(5) . .
W2 O10 K2 119.0(4) . .
Na1 O10 K2 83.7(3) . .
W3 O11 Na6 123.1(8) . 3_776
W3 O11 K2 113.3(4) . .
Na6 O11 K2 93.9(6) 3_776 .
W3 O12 Ru1 140.5(5) . .
W3 O13 W4 115.0(4) . .
W7 O14 W3 118.3(4) . .
V1 O15 W3 121.9(4) . .
V1 O15 W4 123.5(4) . .
W3 O15 W4 92.5(3) . .
V1 O15 W7 121.5(4) . .
W3 O15 W7 95.6(3) . .
W4 O15 W7 94.2(3) . .
W4 O16 Ru1 144.3(5) . .
W4 O17 K1 136.3(5) . 2_755
W5 O18 W4 150.0(5) . .
W7 O19 W4 119.6(4) . .
W7 O19 K2' 111.2(5) . 3_776
W4 O19 K2' 127.6(5) . 3_776
W5 O21 K1 112.0(5) . 4_575
W6 O22 W5 115.8(4) . .
W7 O23 W5 138.0(4) . .
W7 O23 W6 127.6(4) . .
W5 O23 W6 94.4(3) . .
V1 O24 W5 128.8(5) . .
W6 O25 K1 104.1(5) . 4_575
W6 O26 Na1 174.1(7) . 4_575
W7 O27 Na6 137.2(9) . .
W7 O27 Na6' 127.1(6) . .
Na6 O27 Na6' 26.9(7) . .
W7 O27 K2' 88.5(4) . 3_776
Na6 O27 K2' 127.6(7) . 3_776
Na6' O27 K2' 144.2(5) . 3_776
W7 O27 K2 115.3(4) . 3_776
Na6 O27 K2 100.4(7) . 3_776
Na6' O27 K2 117.6(4) . 3_776
K2' O27 K2 27.6(2) 3_776 3_776
V1 O28 Ru1 126.5(5) . .
S2 O29 Na3 125.8(6) . 3_676
S2 O29 K2 133.6(5) . 3_676
Na3 O29 K2 96.2(3) 3_676 3_676
S1 O30 Na2 146.6(6) . 3_676
S1 O30 Na3 123.0(5) . 3_676
Na2 O30 Na3 90.1(4) 3_676 3_676
S3 O31 Na4 140.3(6) . 2_655
S3 O31 Na3 120.6(6) . 3_676
Na4 O31 Na3 90.9(4) 2_655 3_676
V2 O32 Na5 138.6(14) . .
K2 O36 K2' 26.7(2) . .
Na3 O37 Na4 76.0(6) . 4_576
Na3 O38 Na4 87.5(4) . 4_576
Na3 O39 Na2 93.4(4) . .
K2' O40 Na1 97.9(5) . .
K2' O40 K2 25.3(3) . .
Na1 O40 K2 85.6(3) . .
Na1 O41 K2' 91.5(5) . .
Na1 O41 K2 96.4(5) . .
K2' O41 K2 32.3(3) . .
Na6 O42 Na1 90.8(9) . .
Na6 O42 Na6' 27.9(7) . .
Na1 O42 Na6' 90.3(5) . .
Na4 O43 Na2 89.4(4) . .
Na4 O44 Na2 88.2(5) . .
Na4 O44 Na5 108.7(8) . .
Na2 O44 Na5 98.9(7) . .
Na6' O47 Na6 31.6(8) . .
K2' O49 K2 26.2(6) . .
O16 Ru1 O28 89.2(4) . .
O16 Ru1 O12 85.3(3) . .
O28 Ru1 O12 88.5(3) . .
O16 Ru1 S3 90.7(3) . .
O28 Ru1 S3 87.2(3) . .
O12 Ru1 S3 174.2(2) . .
O16 Ru1 S2 176.5(3) . .
O28 Ru1 S2 90.6(3) . .
O12 Ru1 S2 91.2(2) . .
S3 Ru1 S2 92.75(13) . .
O16 Ru1 S1 88.1(3) . .
O28 Ru1 S1 177.2(3) . .
O12 Ru1 S1 91.3(2) . .
S3 Ru1 S1 92.78(13) . .
S2 Ru1 S1 92.11(12) . .
O30 S1 C1 108.1(7) . .
O30 S1 C2 108.0(6) . .
C1 S1 C2 98.3(8) . .
O30 S1 Ru1 117.3(4) . .
C1 S1 Ru1 112.6(6) . .
C2 S1 Ru1 110.9(5) . .
O29 S2 C4 107.6(7) . .
O29 S2 C3 107.8(6) . .
C4 S2 C3 101.4(7) . .
O29 S2 Ru1 118.4(4) . .
C4 S2 Ru1 110.5(6) . .
C3 S2 Ru1 109.6(5) . .
O31 S3 C6 107.0(7) . .
O31 S3 C5 106.3(7) . .
C6 S3 C5 101.8(8) . .
O31 S3 Ru1 116.8(4) . .
C6 S3 Ru1 109.2(6) . .
C5 S3 Ru1 114.5(5) . .
O28 V1 O7 112.6(5) . .
O28 V1 O24 110.7(5) . .
O7 V1 O24 111.0(5) . .
O28 V1 O15 108.2(4) . .
O7 V1 O15 107.6(4) . .
O24 V1 O15 106.5(4) . .
O34 V2 O35 103.6(18) . .
O34 V2 O33 114.3(18) . .
O35 V2 O33 115.4(15) . .
O34 V2 O32 99.6(19) . .
O35 V2 O32 114.0(16) . .
O33 V2 O32 108.9(15) . .
O2 W1 O1 102.9(5) . .
O2 W1 O3 94.5(4) . .
O1 W1 O3 101.8(4) . .
O2 W1 O4 101.5(4) . .
O1 W1 O4 96.9(4) . .
O3 W1 O4 151.9(4) . .
O2 W1 O5 163.6(4) . .
O1 W1 O5 91.0(4) . .
O3 W1 O5 73.7(3) . .
O4 W1 O5 85.3(3) . .
O2 W1 O6 88.6(4) . .
O1 W1 O6 165.9(4) . .
O3 W1 O6 85.2(3) . .
O4 W1 O6 72.4(3) . .
O5 W1 O6 79.1(3) . .
O2 W1 Na6' 44.4(4) . .
O1 W1 Na6' 110.6(5) . .
O3 W1 Na6' 50.2(4) . .
O4 W1 Na6' 139.2(4) . .
O5 W1 Na6' 122.3(4) . .
O6 W1 Na6' 83.3(4) . .
O9 W2 O10 100.7(4) . .
O9 W2 O8 101.5(4) . .
O10 W2 O8 96.8(4) . .
O9 W2 O4 93.5(4) . .
O10 W2 O4 95.7(4) . .
O8 W2 O4 158.3(3) . .
O9 W2 O6 162.7(4) . .
O10 W2 O6 92.3(3) . .
O8 W2 O6 88.0(3) . .
O4 W2 O6 73.8(3) . .
O9 W2 O7 88.5(4) . .
O10 W2 O7 170.7(4) . .
O8 W2 O7 82.4(3) . .
O4 W2 O7 82.4(3) . .
O6 W2 O7 78.4(3) . .
O11 W3 O12 102.7(4) . .
O11 W3 O8 101.9(4) . .
O12 W3 O8 94.3(4) . .
O11 W3 O13 99.7(4) . .
O12 W3 O13 91.8(4) . .
O8 W3 O13 155.7(4) . .
O11 W3 O14 99.1(4) . .
O12 W3 O14 158.1(3) . .
O8 W3 O14 83.7(3) . .
O13 W3 O14 82.0(4) . .
O11 W3 O15 170.9(4) . .
O12 W3 O15 85.5(3) . .
O8 W3 O15 81.0(3) . .
O13 W3 O15 76.1(3) . .
O14 W3 O15 72.6(3) . .
O17 W4 O16 104.3(4) . .
O17 W4 O18 102.5(4) . .
O16 W4 O18 93.2(4) . .
O17 W4 O13 100.3(4) . .
O16 W4 O13 90.0(4) . .
O18 W4 O13 155.4(4) . .
O17 W4 O19 98.3(4) . .
O16 W4 O19 157.1(4) . .
O18 W4 O19 85.0(4) . .
O13 W4 O19 82.7(4) . .
O17 W4 O15 170.2(4) . .
O16 W4 O15 84.4(3) . .
O18 W4 O15 80.9(3) . .
O13 W4 O15 75.1(3) . .
O19 W4 O15 72.7(3) . .
O17 W4 K2' 70.6(4) . 3_776
O16 W4 K2' 168.9(3) . 3_776
O18 W4 K2' 97.5(3) . 3_776
O13 W4 K2' 81.5(3) . 3_776
O19 W4 K2' 28.5(3) . 3_776
O15 W4 K2' 100.0(3) . 3_776
O21 W5 O20 102.9(6) . .
O21 W5 O18 95.1(4) . .
O20 W5 O18 99.3(4) . .
O21 W5 O22 96.1(4) . .
O20 W5 O22 95.9(4) . .
O18 W5 O22 158.6(4) . .
O21 W5 O23 93.4(5) . .
O20 W5 O23 161.7(5) . .
O18 W5 O23 87.4(3) . .
O22 W5 O23 73.8(3) . .
O21 W5 O24 170.6(5) . .
O20 W5 O24 86.5(5) . .
O18 W5 O24 83.8(4) . .
O22 W5 O24 82.2(4) . .
O23 W5 O24 77.2(3) . .
O26 W6 O25 103.8(5) . .
O26 W6 O22 96.9(4) . .
O25 W6 O22 101.8(5) . .
O26 W6 O3 101.5(4) . .
O25 W6 O3 94.8(5) . .
O22 W6 O3 151.5(4) . .
O26 W6 O5 90.2(4) . .
O25 W6 O5 163.3(4) . .
O22 W6 O5 85.2(4) . .
O3 W6 O5 73.2(3) . .
O26 W6 O23 165.4(4) . .
O25 W6 O23 88.4(4) . .
O22 W6 O23 72.5(3) . .
O3 W6 O23 85.1(3) . .
O5 W6 O23 79.2(3) . .
O26 W6 K1 79.8(4) . 4_575
O25 W6 K1 50.1(4) . 4_575
O22 W6 K1 61.8(3) . 4_575
O3 W6 K1 143.0(3) . 4_575
O5 W6 K1 143.6(2) . 4_575
O23 W6 K1 102.8(2) . 4_575
O27 W7 O6 102.7(4) . .
O27 W7 O19 100.4(4) . .
O6 W7 O19 156.7(4) . .
O27 W7 O23 102.5(4) . .
O6 W7 O23 91.0(3) . .
O19 W7 O23 87.2(4) . .
O27 W7 O14 100.0(4) . .
O6 W7 O14 86.8(3) . .
O19 W7 O14 85.9(4) . .
O23 W7 O14 157.2(3) . .
O27 W7 O15 171.1(4) . .
O6 W7 O15 83.3(3) . .
O19 W7 O15 73.4(3) . .
O23 W7 O15 83.7(3) . .
O14 W7 O15 73.5(3) . .
O27 W7 K2' 62.6(4) . 3_776
O6 W7 K2' 162.8(3) . 3_776
O19 W7 K2' 38.3(3) . 3_776
O23 W7 K2' 100.5(3) . 3_776
O14 W7 K2' 87.3(3) . 3_776
O15 W7 K2' 110.4(3) . 3_776
O27 W7 Na6 24.7(5) . .
O6 W7 Na6 79.4(5) . .
O19 W7 Na6 122.8(5) . .
O23 W7 Na6 111.3(6) . .
O14 W7 Na6 90.6(6) . .
O15 W7 Na6 157.1(5) . .
K2' W7 Na6 84.5(4) 3_776 .

loop_
_geom_bond_atom_site_label_1
_geom_bond_atom_site_label_2
_geom_bond_distance
_geom_bond_site_symmetry_2
K2' O40 2.283(16) .
K2' O19 2.331(14) 3_776
K2' O49 2.48(5) .
K2' O41 2.60(2) .
K2' O27 3.115(15) 3_776
K2' O36 3.402(18) .
K2' W7 3.508(11) 3_776
K2' Na1 3.574(13) .
K2' W4 3.867(11) 3_776
Na6' O47 2.21(3) .
Na6' O2 2.392(19) .
Na6' O3 2.541(17) .
Na6' O42 2.61(2) .
Na6' O27 2.696(19) .
Na6' W1 3.296(15) .
Na6' Na1 3.545(16) .
K2 O41 2.852(17) .
K2 O11 3.186(10) .
K2 O29 3.190(10) 3_676
K2 O36 3.200(14) .
K2 O40 3.251(12) .
K2 O27 3.285(10) 3_776
K2 O49 3.30(5) .
K2 O10 3.380(10) .
K2 Na1 3.919(7) .
Na6 O42 2.18(3) .
Na6 O47 2.27(4) .
Na6 O27 2.29(3) .
Na6 O11 2.72(3) 3_776
Na6 O2 2.96(3) .
Na6 Na1 3.26(3) .
Na6 W7 3.72(2) .
C1 S1 1.757(15) .
C1 H1A 0.9600 .
C1 H1B 0.9600 .
C1 H1C 0.9600 .
C2 S1 1.760(14) .
C2 H2A 0.9600 .
C2 H2B 0.9600 .
C2 H2C 0.9600 .
C3 S2 1.770(14) .
C3 H3A 0.9600 .
C3 H3B 0.9600 .
C3 H3C 0.9600 .
C4 S2 1.764(15) .
C4 H4A 0.9600 .
C4 H4B 0.9600 .
C4 H4C 0.9600 .
C5 S3 1.786(15) .
C5 H5A 0.9600 .
C5 H5B 0.9600 .
C5 H5C 0.9600 .
C6 S3 1.776(17) .
C6 H6A 0.9600 .
C6 H6B 0.9600 .
C6 H6C 0.9600 .
K1 O25 3.109(12) 4_576
K1 O1 3.179(11) .
K1 O46 3.20(3) .
K1 O17 3.243(10) 2_745
K1 O21 3.263(11) 4_576
K1 W6 3.930(4) 4_576
Na1 O26 2.349(11) 4_576
Na1 O10 2.386(10) .
Na1 O41 2.388(12) .
Na1 O42 2.388(12) .
Na1 O2 2.405(11) .
Na1 O40 2.455(12) .
Na2 O45 2.374(18) .
Na2 O30 2.410(11) 3_676
Na2 O44 2.411(14) .
Na2 O43 2.438(11) .
Na2 O39 2.457(12) .
Na2 O9 2.473(11) .
Na2 Na4 3.337(9) .
Na2 Na3 3.466(8) .
Na2 Na5 3.98(2) .
Na3 O39 2.303(11) .
Na3 O37 2.318(15) .
Na3 O38 2.374(12) .
Na3 O29 2.382(11) 3_676
Na3 O31 2.397(11) 3_676
Na3 O30 2.486(11) 3_676
Na3 Na4 3.309(8) 4_576
Na4 O31 2.245(11) 2_645
Na4 O43 2.306(12) .
Na4 O48 2.327(15) .
Na4 O44 2.387(16) .
Na4 O38 2.412(13) 4_575
Na4 O37 2.99(2) 4_575
Na4 Na3 3.309(8) 4_575
Na5 O32 2.78(3) .
Na5 O44 2.82(3) .
Na5 O9 2.94(2) .
O1 W1 1.737(9) .
O2 W1 1.718(9) .
O3 W1 1.909(9) .
O3 W6 1.939(9) .
O4 W1 1.925(9) .
O4 W2 1.962(8) .
O5 W6 2.183(9) .
O5 W1 2.184(8) .
O6 W7 1.906(8) .
O6 W2 2.196(8) .
O6 W1 2.284(8) .
O7 V1 1.691(9) .
O7 W2 2.241(9) .
O8 W2 1.886(8) .
O8 W3 1.926(8) .
O9 W2 1.738(9) .
O10 W2 1.741(8) .
O11 W3 1.723(8) .
O11 Na6 2.72(3) 3_776
O12 W3 1.795(8) .
O12 Ru1 2.104(8) .
O13 W3 1.932(8) .
O13 W4 1.966(9) .
O14 W7 1.922(8) .
O14 W3 2.024(8) .
O15 V1 1.784(8) .
O15 W3 2.268(8) .
O15 W4 2.281(8) .
O15 W7 2.303(8) .
O16 W4 1.773(9) .
O16 Ru1 2.064(8) .
O17 W4 1.729(9) .
O17 K1 3.243(10) 2_755
O18 W5 1.911(9) .
O18 W4 1.913(9) .
O19 W7 1.911(8) .
O19 W4 1.976(9) .
O19 K2' 2.331(14) 3_776
O20 W5 1.748(10) .
O21 W5 1.746(10) .
O21 K1 3.263(11) 4_575
O22 W6 1.921(9) .
O22 W5 1.954(9) .
O23 W7 1.919(8) .
O23 W5 2.195(8) .
O23 W6 2.279(8) .
O24 V1 1.693(9) .
O24 W5 2.237(9) .
O25 W6 1.763(10) .
O25 K1 3.109(12) 4_575
O26 W6 1.724(9) .
O26 Na1 2.349(11) 4_575
O27 W7 1.698(9) .
O27 K2' 3.115(15) 3_776
O27 K2 3.285(10) 3_776
O28 V1 1.664(8) .
O28 Ru1 2.100(9) .
O29 S2 1.500(10) .
O29 Na3 2.382(11) 3_676
O29 K2 3.190(10) 3_676
O30 S1 1.480(9) .
O30 Na2 2.410(11) 3_676
O30 Na3 2.486(11) 3_676
O31 S3 1.495(10) .
O31 Na4 2.245(11) 2_655
O31 Na3 2.397(11) 3_676
O32 V2 1.59(3) .
O33 V2 1.55(3) .
O34 V2 1.51(3) .
O35 V2 1.53(3) .
O37 Na4 2.99(2) 4_576
O38 Na4 2.412(13) 4_576
Ru1 S3 2.226(3) .
Ru1 S2 2.228(3) .
Ru1 S1 2.250(3) .
W4 K2' 3.867(11) 3_776
W6 K1 3.930(4) 4_575
W7 K2' 3.508(11) 3_776
